data_7713224
loop_
_publ_author_name
'Takano, Rina'
'Masuda, Koki'
'Cho, Keigo'
'Kitagawa, Yasutaka'
'Ishida, Takayuki'

_publ_section_title
;
 Bilayered lanthanide squarate hydrates (Ln = Eu to Lu) and magnetization
 reversal barriers of 21 K for Ln = Tm and 57 K for Yb.
;
_journal_name_full 'Dalton transactions (Cambridge, England : 2003)'
_journal_paper_doi 10.1039/d2dt03878a
_journal_year 2023
_chemical_formula_moiety 'C12 H16 Lu2 O20'
_chemical_formula_sum 'C12 H16 Lu2 O20'
_chemical_formula_weight 830.19
_chemical_name_common '[Lu2(C4O4)3(H2O)8]n'
_chemical_name_systematic 'lutetium(III) squarate'
_space_group_crystal_system monoclinic
_space_group_IT_number 7
_space_group_name_Hall 'P -2yc'
_space_group_name_H-M_alt 'P 1 c 1'
_atom_sites_solution_hydrogens difmap
_atom_sites_solution_primary dual
_audit_creation_date 2022-10-13
_audit_creation_method
;
Olex2 1.5-ac5-018
(compiled 2021.09.08 svn.r13c46975 for Rigaku Oxford Diffraction, GUI svn.r6396)
;
_audit_update_record
;
2022-11-10 deposited with the CCDC.	2023-06-01 downloaded from the CCDC.
;
_cell_angle_alpha 90
_cell_angle_beta 95.748(4)
_cell_angle_gamma 90
_cell_formula_units_Z 2
_cell_length_a 11.9151(5)
_cell_length_b 8.1066(3)
_cell_length_c 9.9577(4)
_cell_measurement_reflns_used 6105
_cell_measurement_temperature 297.95(10)
_cell_measurement_theta_max 32.1730
_cell_measurement_theta_min 3.5710
_cell_volume 956.99(7)
_computing_cell_refinement 'CrysAlisPro 1.171.42.35a (Rigaku OD, 2021)'
_computing_data_collection 'CrysAlisPro 1.171.42.35a (Rigaku OD, 2021)'
_computing_data_reduction 'CrysAlisPro 1.171.42.35a (Rigaku OD, 2021)'
_computing_molecular_graphics 'Olex2 1.5-ac5-018 (Dolomanov et al., 2009)'
_computing_publication_material 'Olex2 1.5-ac5-018 (Dolomanov et al., 2009)'
_computing_structure_refinement 'SHELXL 2014/7 (Sheldrick, 2015)'
_computing_structure_solution 'SHELXT 2014/5 (Sheldrick, 2014)'
_diffrn_ambient_environment air
_diffrn_ambient_temperature 297.95(10)
_diffrn_detector 'Hybrid Pixel Array Detector'
_diffrn_detector_area_resol_mean 10.0000
_diffrn_detector_type HyPix
_diffrn_measured_fraction_theta_full 0.997
_diffrn_measured_fraction_theta_max 0.811
_diffrn_measurement_details
;
List of Runs (angles in degrees, time in seconds):

  # Type    Start    End  Width  t~exp~   \w     \q     \k     \f   Frames
#--------------------------------------------------------------------------
  1  \w    -11.00  52.00   0.50    0.20    --   -4.52  40.00  43.00  126
  2  \w    -38.00   0.00   0.50    0.20    --   -4.52   0.00-120.00   76
  3  \w    -75.00 -13.00   0.50    0.20    --   -4.52 -40.00-109.00  124
  4  \w    -42.00  -5.00   0.50    0.20    --   -4.52 -38.00-180.00   74
  5  \w     -1.00  34.00   0.50    0.20    --    3.74 -99.00-180.00   70
;
_diffrn_measurement_device 'four-circle diffractometer'
_diffrn_measurement_device_type 'XtaLAB Synergy R, DW system, HyPix'
_diffrn_measurement_method '\w scans'
_diffrn_orient_matrix_type 'CrysAlisPro convention (1999,Acta A55,543-557)'
_diffrn_orient_matrix_UB_11 -0.0525333000
_diffrn_orient_matrix_UB_12 -0.0372179000
_diffrn_orient_matrix_UB_13 0.0092787000
_diffrn_orient_matrix_UB_21 0.0060020000
_diffrn_orient_matrix_UB_22 0.0247245000
_diffrn_orient_matrix_UB_23 0.0686320000
_diffrn_orient_matrix_UB_31 -0.0279892000
_diffrn_orient_matrix_UB_32 0.0752942000
_diffrn_orient_matrix_UB_33 -0.0179583000
_diffrn_radiation_monochromator mirror
_diffrn_radiation_probe x-ray
_diffrn_radiation_type 'Mo K\a'
_diffrn_radiation_wavelength 0.71073
_diffrn_reflns_av_R_equivalents 0.0231
_diffrn_reflns_av_unetI/netI 0.0297
_diffrn_reflns_Laue_measured_fraction_full 0.997
_diffrn_reflns_Laue_measured_fraction_max 0.811
_diffrn_reflns_limit_h_max 17
_diffrn_reflns_limit_h_min -15
_diffrn_reflns_limit_k_max 11
_diffrn_reflns_limit_k_min -9
_diffrn_reflns_limit_l_max 13
_diffrn_reflns_limit_l_min -11
_diffrn_reflns_number 8950
_diffrn_reflns_point_group_measured_fraction_full 0.997
_diffrn_reflns_point_group_measured_fraction_max 0.811
_diffrn_reflns_theta_full 25.242
_diffrn_reflns_theta_max 31.727
_diffrn_reflns_theta_min 3.576
_diffrn_source 'Rotating-anode X-ray tube'
_diffrn_source_type 'Rigaku (Mo) X-ray Source'
_exptl_absorpt_coefficient_mu 10.365
_exptl_absorpt_correction_T_max 0.491
_exptl_absorpt_correction_T_min 0.199
_exptl_absorpt_correction_type gaussian
_exptl_absorpt_process_details
;
CrysAlisPro 1.171.42.35a (Rigaku Oxford Diffraction, 2021)
Numerical absorption correction based on gaussian integration over
a multifaceted crystal model
Empirical absorption correction using spherical harmonics,
implemented in SCALE3 ABSPACK scaling algorithm.
;
_exptl_crystal_colour 'clear colourless'
_exptl_crystal_colour_lustre clear
_exptl_crystal_colour_primary colourless
_exptl_crystal_density_diffrn 2.881
_exptl_crystal_description prism
_exptl_crystal_F_000 780
_exptl_crystal_preparation 'Magnetic properties'
_exptl_crystal_size_max 0.314
_exptl_crystal_size_mid 0.108
_exptl_crystal_size_min 0.063
_refine_diff_density_max 1.052
_refine_diff_density_min -1.277
_refine_diff_density_rms 0.166
_refine_ls_abs_structure_details
;
 Refined as an inversion twin.
;
_refine_ls_abs_structure_Flack 0.41(3)
_refine_ls_extinction_coef 0.0018(3)
_refine_ls_extinction_expression Fc^*^=kFc[1+0.001xFc^2^\l^3^/sin(2\q)]^-1/4^
_refine_ls_extinction_method 'SHELXL-2014/7 (Sheldrick 2014'
_refine_ls_goodness_of_fit_ref 1.016
_refine_ls_hydrogen_treatment constr
_refine_ls_matrix_type full
_refine_ls_number_parameters 325
_refine_ls_number_reflns 4006
_refine_ls_number_restraints 88
_refine_ls_restrained_S_all 1.005
_refine_ls_R_factor_all 0.0340
_refine_ls_R_factor_gt 0.0281
_refine_ls_shift/su_max 0.001
_refine_ls_shift/su_mean 0.000
_refine_ls_structure_factor_coef Fsqd
_refine_ls_weighting_details 'w=1/[\s^2^(Fo^2^)+(0.0573P)^2^] where P=(Fo^2^+2Fc^2^)/3'
_refine_ls_weighting_scheme calc
_refine_ls_wR_factor_gt 0.0793
_refine_ls_wR_factor_ref 0.0847
_reflns_Friedel_coverage 0.997
_reflns_Friedel_fraction_full 0.998
_reflns_Friedel_fraction_max 0.811
_reflns_number_gt 3441
_reflns_number_total 4006
_reflns_threshold_expression 'I > 2\s(I)'
_cod_data_source_file d2dt03878a2.cif
_cod_data_source_block lu_sq_willow
_cod_database_code 7713224
_shelx_shelxl_version_number 2014/7
_chemical_oxdiff_formula C12H16Lu2O20
_chemical_oxdiff_usercomment 'willow leaf'
_shelx_space_group_comment
;
The symmetry employed for this shelxl refinement is uniquely defined
by the following loop, which should always be used as a source of
symmetry information in preference to the above space-group names.
They are only intended as comments.
;
_shelx_estimated_absorpt_t_max 0.561
_shelx_estimated_absorpt_t_min 0.139
_olex2_refinement_description
;
1. Twinned data refinement
 Scales: 0.59(3)
 0.41(3)
2. Fixed Uiso
 At 1.5 times of:
  All O(H,H) groups
3. Restrained distances
 Lu1-H16A \\sim Lu1-H16B
 with sigma of 0.02
 Lu1-H14A \\sim Lu1-H14B
 with sigma of 0.02
4. Uiso/Uaniso restraints and constraints
C1 \\sim C2 \\sim C3 \\sim C4: within 2A with sigma of 0.04 and sigma for
terminal atoms of 0.08 within 2A
C9 \\sim C10 \\sim C11 \\sim C12: within 2A with sigma of 0.04 and sigma for
terminal atoms of 0.08 within 2A
5. Rigid body (RIGU) restrains
 C1, C2, C3, C4
 with sigma for 1-2 distances of 0.004 and sigma for 1-3 distances of 0.004
 C9, C10, C11, C12
 with sigma for 1-2 distances of 0.004 and sigma for 1-3 distances of 0.004
6.a Free rotating group:
 O15(H15A,H15B), O16(H16A,H16B), O18(H18A,H18B), O19(H19A,H19B)
6.b Rotating group:
 O13(H13A,H13B), O14(H14A,H14B), O17(H17A,H17B), O20(H20A,H20B)
;
_olex2_submission_special_instructions 'No special instructions were received'
_oxdiff_exptl_absorpt_empirical_details
;
Empirical correction (ABSPACK) includes:
- Absorption correction using spherical harmonics
- Frame scaling
;
_oxdiff_exptl_absorpt_empirical_full_max 1.358
_oxdiff_exptl_absorpt_empirical_full_min 0.769

loop_
_space_group_symop_operation_xyz
'x, y, z'
'x, -y, z+1/2'

loop_
_atom_site_label
_atom_site_type_symbol
_atom_site_fract_x
_atom_site_fract_y
_atom_site_fract_z
_atom_site_U_iso_or_equiv
_atom_site_adp_type
_atom_site_occupancy
_atom_site_site_symmetry_order
_atom_site_calc_flag
_atom_site_refinement_flags_posn
_atom_site_refinement_flags_adp
_atom_site_refinement_flags_occupancy
_atom_site_disorder_assembly
_atom_site_disorder_group
Lu1 Lu 0.74429(2) 0.24478(3) 0.32109(2) 0.0141(2) Uani 1 1 d D . . . .
Lu2 Lu 0.25515(3) 0.25175(3) 0.55672(3) 0.01324(19) Uani 1 1 d . . . . .
O1 O 0.8523(9) 0.4840(8) 0.3376(10) 0.0275(19) Uani 1 1 d . . . . .
O2 O 0.9316(9) 0.8396(8) 0.2354(10) 0.029(2) Uani 1 1 d . . . . .
O3 O 0.7961(9) 1.0160(8) 0.4631(9) 0.0178(18) Uani 1 1 d . . . . .
O4 O 0.7522(10) 0.6587(8) 0.5933(9) 0.025(2) Uani 1 1 d . . . . .
O5 O 0.5682(9) 0.1492(8) 0.3810(11) 0.027(2) Uani 1 1 d . . . . .
O6 O 0.5973(8) -0.2337(7) 0.3042(8) 0.0232(16) Uani 1 1 d . . . . .
O7 O 0.4489(8) -0.3368(8) 0.5515(9) 0.0329(19) Uani 1 1 d . . . . .
O8 O 0.3774(8) 0.0389(8) 0.5804(9) 0.0254(17) Uani 1 1 d . . . . .
O9 O 0.2069(9) 0.4859(8) 0.4140(9) 0.0216(19) Uani 1 1 d . . . . .
O10 O 0.2476(9) 0.8444(7) 0.2804(9) 0.0201(18) Uani 1 1 d . . . . .
O11 O 0.1388(8) 1.0167(7) 0.5369(10) 0.0241(17) Uani 1 1 d . . . . .
O12 O 0.0706(9) 0.6609(8) 0.6406(10) 0.023(2) Uani 1 1 d . . . . .
O13 O 0.6072(8) 0.4435(8) 0.2807(10) 0.0291(18) Uani 1 1 d . . . . .
H13A H 0.6300 0.5200 0.2306 0.044 Uiso 1 1 d R U . . .
H13B H 0.5500 0.4022 0.2331 0.044 Uiso 1 1 d R U . . .
O14 O 0.7516(12) 0.3243(9) 0.5436(10) 0.039(3) Uani 1 1 d . . . . .
H14A H 0.6896 0.3741 0.5578 0.059 Uiso 1 1 d DR U . . .
H14B H 0.8029 0.3989 0.5612 0.059 Uiso 1 1 d DR U . . .
O15 O 0.9187(9) 0.1684(9) 0.2708(11) 0.028(2) Uani 1 1 d G . . . .
H15A H 0.9686 0.2321 0.2461 0.042 Uiso 1 1 d G U . . .
H15B H 0.9540 0.0813 0.2929 0.042 Uiso 1 1 d G U . . .
O16 O 0.6925(9) 0.0253(9) 0.1864(9) 0.0225(19) Uani 1 1 d G . . . .
H16A H 0.7387 -0.0208 0.1404 0.034 Uiso 1 1 d DG U . . .
H16B H 0.6549 -0.0524 0.2153 0.034 Uiso 1 1 d DG U . . .
O17 O 0.2434(10) 0.1791(7) 0.3260(11) 0.0289(17) Uani 1 1 d . . . . .
H17A H 0.2398 0.0743 0.3178 0.043 Uiso 1 1 d R U . . .
H17B H 0.1813 0.2124 0.2828 0.043 Uiso 1 1 d R U . . .
O18 O 0.4213(9) 0.3524(8) 0.4848(11) 0.031(2) Uani 1 1 d G . . . .
H18A H 0.4458 0.4482 0.5006 0.046 Uiso 1 1 d G U . . .
H18B H 0.4725 0.3061 0.4464 0.046 Uiso 1 1 d G U . . .
O19 O 0.3112(10) 0.4733(8) 0.6908(10) 0.0252(19) Uani 1 1 d G . . . .
H19A H 0.2939 0.5049 0.7659 0.038 Uiso 1 1 d G U . . .
H19B H 0.3545 0.5472 0.6667 0.038 Uiso 1 1 d G U . . .
O20 O 0.0806(9) 0.3334(8) 0.6043(10) 0.027(2) Uani 1 1 d . . . . .
H20A H 0.0816 0.4364 0.6222 0.041 Uiso 1 1 d R U . . .
H20B H 0.0643 0.2886 0.6774 0.041 Uiso 1 1 d R U . . .
C1 C 0.8481(11) 0.6276(11) 0.3829(13) 0.019(2) Uani 1 1 d . U . . .
C2 C 0.8816(11) 0.7902(13) 0.3332(12) 0.018(2) Uani 1 1 d . U . . .
C3 C 0.8253(11) 0.8724(11) 0.4378(12) 0.018(2) Uani 1 1 d . U . . .
C4 C 0.8008(10) 0.7120(13) 0.4951(11) 0.0178(19) Uani 1 1 d . U . . .
C5 C 0.5257(8) 0.0128(9) 0.4186(9) 0.0190(16) Uani 1 1 d . . . . .
C6 C 0.5453(10) -0.1585(10) 0.3873(11) 0.0199(19) Uani 1 1 d . . . . .
C7 C 0.4732(9) -0.2049(11) 0.4918(10) 0.0223(17) Uani 1 1 d . . . . .
C8 C 0.4438(8) -0.0319(8) 0.5123(9) 0.0200(17) Uani 1 1 d . . . . .
C9 C 0.1796(10) 0.6327(10) 0.4387(12) 0.0136(19) Uani 1 1 d . U . . .
C10 C 0.2008(10) 0.7951(12) 0.3811(11) 0.0173(19) Uani 1 1 d . U . . .
C11 C 0.1490(11) 0.8748(11) 0.4931(12) 0.017(2) Uani 1 1 d . U . . .
C12 C 0.1196(11) 0.7125(14) 0.5441(12) 0.0169(19) Uani 1 1 d . U . . .

loop_
_atom_site_aniso_label
_atom_site_aniso_U_11
_atom_site_aniso_U_22
_atom_site_aniso_U_33
_atom_site_aniso_U_23
_atom_site_aniso_U_13
_atom_site_aniso_U_12
Lu1 0.0202(5) 0.0100(3) 0.0133(5) 0.0004(3) 0.0070(3) 0.0001(3)
Lu2 0.0180(5) 0.0091(3) 0.0136(5) -0.00009(12) 0.0068(3) 0.00039(14)
O1 0.037(6) 0.013(3) 0.034(5) -0.009(3) 0.013(4) -0.007(3)
O2 0.040(6) 0.016(4) 0.034(5) 0.003(3) 0.023(5) 0.003(3)
O3 0.031(5) 0.011(3) 0.013(4) 0.002(2) 0.008(3) 0.001(3)
O4 0.047(6) 0.020(4) 0.010(4) -0.001(2) 0.014(4) -0.003(3)
O5 0.030(5) 0.010(3) 0.043(5) -0.001(3) 0.018(4) 0.003(3)
O6 0.028(4) 0.015(3) 0.029(4) -0.001(2) 0.012(3) 0.000(2)
O7 0.039(5) 0.012(3) 0.050(5) 0.003(3) 0.016(4) -0.002(3)
O8 0.029(5) 0.023(3) 0.027(4) 0.003(2) 0.017(3) 0.007(3)
O9 0.038(6) 0.012(3) 0.017(4) 0.003(2) 0.013(4) 0.006(3)
O10 0.032(5) 0.010(3) 0.019(4) 0.001(2) 0.007(4) -0.002(3)
O11 0.026(5) 0.013(3) 0.035(5) -0.004(3) 0.009(3) 0.000(2)
O12 0.036(6) 0.015(4) 0.024(4) 0.006(3) 0.022(4) 0.008(3)
O13 0.033(5) 0.018(3) 0.037(4) 0.004(3) 0.009(4) 0.006(3)
O14 0.086(8) 0.012(4) 0.021(4) -0.003(3) 0.010(5) -0.009(4)
O15 0.027(5) 0.020(4) 0.040(5) 0.003(3) 0.020(4) 0.000(3)
O16 0.035(5) 0.016(3) 0.019(4) -0.008(3) 0.011(4) -0.006(3)
O17 0.047(5) 0.018(3) 0.021(4) -0.004(3) 0.000(3) 0.000(4)
O18 0.036(6) 0.015(4) 0.046(6) -0.006(3) 0.026(4) -0.008(3)
O19 0.035(6) 0.020(4) 0.022(5) -0.002(3) 0.011(4) -0.007(3)
O20 0.032(6) 0.009(3) 0.043(5) 0.007(2) 0.015(4) 0.002(3)
C1 0.027(7) 0.014(3) 0.018(5) -0.001(3) 0.005(4) 0.001(3)
C2 0.022(6) 0.016(3) 0.015(4) -0.001(4) 0.003(4) 0.002(4)
C3 0.029(6) 0.013(3) 0.013(5) 0.001(3) 0.003(4) 0.001(3)
C4 0.023(6) 0.015(3) 0.014(4) 0.001(3) -0.001(4) 0.003(4)
C5 0.016(4) 0.015(3) 0.027(4) -0.001(3) 0.007(3) 0.001(3)
C6 0.020(5) 0.016(4) 0.024(5) 0.002(3) 0.003(4) -0.003(3)
C7 0.030(5) 0.013(3) 0.025(4) -0.001(3) 0.006(4) 0.000(3)
C8 0.024(5) 0.012(3) 0.025(4) 0.002(2) 0.007(4) 0.000(3)
C9 0.011(5) 0.016(3) 0.014(5) 0.001(3) 0.002(4) -0.004(3)
C10 0.026(6) 0.009(3) 0.017(4) 0.002(3) 0.002(4) -0.005(4)
C11 0.018(6) 0.018(4) 0.014(5) -0.001(3) 0.000(4) -0.003(3)
C12 0.020(5) 0.014(3) 0.018(4) 0.002(4) 0.002(4) 0.003(4)

loop_
_atom_type_symbol
_atom_type_description
_atom_type_scat_dispersion_real
_atom_type_scat_dispersion_imag
_atom_type_scat_source
C C 0.0033 0.0016 'International Tables Vol C Tables 4.2.6.8 and 6.1.1.4'
H H 0.0000 0.0000 'International Tables Vol C Tables 4.2.6.8 and 6.1.1.4'
O O 0.0106 0.0060 'International Tables Vol C Tables 4.2.6.8 and 6.1.1.4'
Lu Lu -0.4720 5.8584 'International Tables Vol C Tables 4.2.6.8 and 6.1.1.4'

loop_
_exptl_crystal_face_index_h
_exptl_crystal_face_index_k
_exptl_crystal_face_index_l
_exptl_crystal_face_perp_dist
-7 10 -3 0.0491
8 -10 -4 0.0305
-6 10 -1 0.0382
5 -11 -1 0.0239
2 11 -1 0.0325
2 -11 2 0.0281
-15 4 4 0.0575
13 4 -8 0.0625
14 -6 -2 0.0409
8 -10 3 0.0435
-13 -4 8 0.0724
7 -10 -2 0.0263
15 4 3 0.0668
1 11 -1 0.0315
-17 1 0 0.0577
-7 -10 3 0.0443
17 -1 1 0.0488
5 11 -3 0.0374
7 -10 1 0.0289
-2 11 3 0.0409
-3 -11 -1 0.0308

loop_
_geom_angle_atom_site_label_1
_geom_angle_atom_site_label_2
_geom_angle_atom_site_label_3
_geom_angle
_geom_angle_site_symmetry_1
_geom_angle_site_symmetry_3
_geom_angle_publ_flag
O1 Lu1 O3 120.0(4) . 1_545 ?
O1 Lu1 O4 73.9(3) . 2_564 ?
O1 Lu1 O5 138.9(3) . . ?
O3 Lu1 O4 141.4(3) 1_545 2_564 ?
O5 Lu1 O3 77.2(3) . 1_545 ?
O5 Lu1 O4 117.5(4) . 2_564 ?
O13 Lu1 O1 78.9(3) . . ?
O13 Lu1 O3 142.0(4) . 1_545 ?
O13 Lu1 O4 72.7(3) . 2_564 ?
O13 Lu1 O5 69.0(3) . . ?
O13 Lu1 O14 86.0(4) . . ?
O14 Lu1 O1 74.4(3) . . ?
O14 Lu1 O3 70.3(3) . 1_545 ?
O14 Lu1 O4 144.5(2) . 2_564 ?
O14 Lu1 O5 78.4(4) . . ?
O15 Lu1 O1 74.4(3) . . ?
O15 Lu1 O3 74.3(3) . 1_545 ?
O15 Lu1 O4 76.0(4) . 2_564 ?
O15 Lu1 O5 145.0(2) . . ?
O15 Lu1 O13 143.3(3) . . ?
O15 Lu1 O14 110.0(5) . . ?
O15 Lu1 O16 81.8(4) . . ?
O16 Lu1 O1 144.0(4) . . ?
O16 Lu1 O3 77.2(2) . 1_545 ?
O16 Lu1 O4 74.5(3) . 2_564 ?
O16 Lu1 O5 72.4(3) . . ?
O16 Lu1 O13 107.4(4) . . ?
O16 Lu1 O14 140.2(3) . . ?
O8 Lu2 O9 141.2(4) . . ?
O8 Lu2 O10 74.6(3) . 2_565 ?
O8 Lu2 O11 76.0(3) . 1_545 ?
O8 Lu2 O17 83.4(3) . . ?
O8 Lu2 O18 74.9(3) . . ?
O8 Lu2 O19 113.0(4) . . ?
O8 Lu2 O20 142.6(3) . . ?
O10 Lu2 O9 141.8(3) 2_565 . ?
O11 Lu2 O9 119.0(4) 1_545 . ?
O11 Lu2 O10 74.6(3) 1_545 2_565 ?
O11 Lu2 O17 74.9(3) 1_545 . ?
O17 Lu2 O9 68.6(3) . . ?
O17 Lu2 O10 145.9(2) . 2_565 ?
O18 Lu2 O9 72.6(3) . . ?
O18 Lu2 O10 121.3(4) . 2_565 ?
O18 Lu2 O11 140.6(3) . 1_545 ?
O18 Lu2 O17 75.9(4) . . ?
O19 Lu2 O9 76.4(2) . . ?
O19 Lu2 O10 75.3(3) . 2_565 ?
O19 Lu2 O11 144.7(4) . 1_545 ?
O19 Lu2 O17 138.2(3) . . ?
O19 Lu2 O18 72.4(3) . . ?
O20 Lu2 O9 74.0(3) . . ?
O20 Lu2 O10 77.2(3) . 2_565 ?
O20 Lu2 O11 73.2(3) . 1_545 ?
O20 Lu2 O17 108.0(4) . . ?
O20 Lu2 O18 141.9(3) . . ?
O20 Lu2 O19 82.5(3) . . ?
C1 O1 Lu1 139.4(8) . . ?
C3 O3 Lu1 132.0(7) . 1_565 ?
C4 O4 Lu1 133.0(7) . 2_565 ?
C5 O5 Lu1 137.6(6) . . ?
C8 O8 Lu2 137.8(6) . . ?
C9 O9 Lu2 132.7(7) . . ?
C10 O10 Lu2 134.8(6) . 2_564 ?
C11 O11 Lu2 134.6(8) . 1_565 ?
Lu1 O13 H13A 110.3 . . ?
Lu1 O13 H13B 109.5 . . ?
H13A O13 H13B 104.0 . . ?
Lu1 O14 H14A 109.7 . . ?
Lu1 O14 H14B 110.4 . . ?
H14A O14 H14B 103.8 . . ?
Lu1 O15 H15A 125.8 . . ?
Lu1 O15 H15B 128.1 . . ?
H15A O15 H15B 104.0 . . ?
Lu1 O16 H16A 121.1 . . ?
Lu1 O16 H16B 120.5 . . ?
H16A O16 H16B 104.8 . . ?
Lu2 O17 H17A 109.8 . . ?
Lu2 O17 H17B 111.9 . . ?
H17A O17 H17B 103.3 . . ?
Lu2 O18 H18A 124.0 . . ?
Lu2 O18 H18B 131.6 . . ?
H18A O18 H18B 104.1 . . ?
Lu2 O19 H19A 132.5 . . ?
Lu2 O19 H19B 122.8 . . ?
H19A O19 H19B 104.6 . . ?
Lu2 O20 H20A 109.5 . . ?
Lu2 O20 H20B 110.2 . . ?
H20A O20 H20B 103.8 . . ?
O1 C1 C2 133.5(11) . . ?
O1 C1 C4 137.7(11) . . ?
C4 C1 C2 88.6(7) . . ?
O2 C2 C1 135.2(10) . . ?
O2 C2 C3 134.1(10) . . ?
C3 C2 C1 90.6(8) . . ?
O3 C3 C2 136.8(11) . . ?
O3 C3 C4 132.9(11) . . ?
C2 C3 C4 89.8(8) . . ?
O4 C4 C1 132.1(10) . . ?
O4 C4 C3 137.1(10) . . ?
C3 C4 C1 90.6(8) . . ?
O5 C5 C6 133.2(8) . . ?
O5 C5 C8 134.9(7) . . ?
C6 C5 C8 91.8(6) . . ?
O6 C6 C5 135.7(8) . . ?
O6 C6 C7 135.6(8) . . ?
C5 C6 C7 88.6(7) . . ?
O7 C7 C6 136.7(9) . . ?
O7 C7 C8 132.1(8) . . ?
C6 C7 C8 91.0(7) . . ?
O8 C8 C5 137.9(7) . . ?
O8 C8 C7 134.2(8) . . ?
C5 C8 C7 87.9(6) . . ?
O9 C9 C10 135.3(10) . . ?
O9 C9 C12 134.7(10) . . ?
C10 C9 C12 89.9(7) . . ?
O10 C10 C9 134.5(10) . . ?
O10 C10 C11 135.6(9) . . ?
C9 C10 C11 89.8(7) . . ?
O11 C11 C10 137.3(10) . . ?
O11 C11 C12 132.5(11) . . ?
C12 C11 C10 90.1(7) . . ?
O12 C12 C9 134.3(10) . . ?
O12 C12 C11 135.7(10) . . ?
C11 C12 C9 89.8(8) . . ?

loop_
_geom_bond_atom_site_label_1
_geom_bond_atom_site_label_2
_geom_bond_distance
_geom_bond_site_symmetry_2
_geom_bond_publ_flag
Lu1 O1 2.324(8) . ?
Lu1 O3 2.376(7) 1_545 ?
Lu1 O4 2.410(9) 2_564 ?
Lu1 O5 2.368(10) . ?
Lu1 O13 2.301(8) . ?
Lu1 O14 2.301(10) . ?
Lu1 O15 2.272(10) . ?
Lu1 O16 2.276(8) . ?
Lu2 O8 2.255(8) . ?
Lu2 O9 2.406(8) . ?
Lu2 O10 2.370(8) 2_565 ?
Lu2 O11 2.353(8) 1_545 ?
Lu2 O17 2.362(11) . ?
Lu2 O18 2.319(10) . ?
Lu2 O19 2.297(8) . ?
Lu2 O20 2.277(10) . ?
O1 C1 1.252(11) . ?
O2 C2 1.257(14) . ?
O3 Lu1 2.376(7) 1_565 ?
O3 C3 1.248(11) . ?
O4 Lu1 2.410(9) 2_565 ?
O4 C4 1.261(13) . ?
O5 C5 1.288(10) . ?
O6 C6 1.242(12) . ?
O7 C7 1.271(10) . ?
O8 C8 1.234(10) . ?
O9 C9 1.264(11) . ?
O10 Lu2 2.370(8) 2_564 ?
O10 C10 1.261(11) . ?
O11 Lu2 2.353(8) 1_565 ?
O11 C11 1.240(11) . ?
O12 C12 1.246(13) . ?
O13 H13A 0.8565 . ?
O13 H13B 0.8576 . ?
O14 H14A 0.8655 . ?
O14 H14B 0.8652 . ?
O15 H15A 0.8430 . ?
O15 H15B 0.8395 . ?
O16 H16A 0.8382 . ?
O16 H16B 0.8401 . ?
O17 H17A 0.8540 . ?
O17 H17B 0.8615 . ?
O18 H18A 0.8389 . ?
O18 H18B 0.8407 . ?
O19 H19A 0.8357 . ?
O19 H19B 0.8414 . ?
O20 H20A 0.8529 . ?
O20 H20B 0.8534 . ?
C1 C2 1.476(14) . ?
C1 C4 1.470(14) . ?
C2 C3 1.456(15) . ?
C3 C4 1.461(13) . ?
C5 C6 1.447(11) . ?
C5 C8 1.461(11) . ?
C6 C7 1.463(13) . ?
C7 C8 1.465(11) . ?
C9 C10 1.468(12) . ?
C9 C12 1.477(14) . ?
C10 C11 1.476(15) . ?
C11 C12 1.466(13) . ?

loop_
_geom_torsion_atom_site_label_1
_geom_torsion_atom_site_label_2
_geom_torsion_atom_site_label_3
_geom_torsion_atom_site_label_4
_geom_torsion
_geom_torsion_site_symmetry_1
_geom_torsion_site_symmetry_2
_geom_torsion_site_symmetry_3
_geom_torsion_site_symmetry_4
_geom_torsion_publ_flag
Lu1 O1 C1 C2 -140.6(12) . . . . ?
Lu1 O1 C1 C4 32(2) . . . . ?
Lu1 O3 C3 C2 29(2) 1_565 . . . ?
Lu1 O3 C3 C4 -140.7(11) 1_565 . . . ?
Lu1 O4 C4 C1 148.7(10) 2_565 . . . ?
Lu1 O4 C4 C3 -38(2) 2_565 . . . ?
Lu1 O5 C5 C6 -33.0(19) . . . . ?
Lu1 O5 C5 C8 143.8(9) . . . . ?
Lu2 O8 C8 C5 40.8(19) . . . . ?
Lu2 O8 C8 C7 -138.8(9) . . . . ?
Lu2 O9 C9 C10 143.6(10) . . . . ?
Lu2 O9 C9 C12 -31(2) . . . . ?
Lu2 O10 C10 C9 37.9(18) 2_564 . . . ?
Lu2 O10 C10 C11 -145.4(10) 2_564 . . . ?
Lu2 O11 C11 C10 -37(2) 1_565 . . . ?
Lu2 O11 C11 C12 136.9(11) 1_565 . . . ?
O1 C1 C2 O2 -6(3) . . . . ?
O1 C1 C2 C3 170.2(13) . . . . ?
O1 C1 C4 O4 6(2) . . . . ?
O1 C1 C4 C3 -169.8(14) . . . . ?
O2 C2 C3 O3 8(3) . . . . ?
O2 C2 C3 C4 -179.2(15) . . . . ?
O3 C3 C4 O4 -7(2) . . . . ?
O3 C3 C4 C1 167.9(13) . . . . ?
O5 C5 C6 O6 -11(2) . . . . ?
O5 C5 C6 C7 171.8(11) . . . . ?
O5 C5 C8 O8 9(2) . . . . ?
O5 C5 C8 C7 -171.7(12) . . . . ?
O6 C6 C7 O7 13(2) . . . . ?
O6 C6 C7 C8 -171.8(13) . . . . ?
O7 C7 C8 O8 -10.2(19) . . . . ?
O7 C7 C8 C5 170.0(10) . . . . ?
O9 C9 C10 O10 6(2) . . . . ?
O9 C9 C10 C11 -171.9(12) . . . . ?
O9 C9 C12 O12 -4(2) . . . . ?
O9 C9 C12 C11 172.0(12) . . . . ?
O10 C10 C11 O11 -7(2) . . . . ?
O10 C10 C11 C12 177.9(12) . . . . ?
O11 C11 C12 O12 5(2) . . . . ?
O11 C11 C12 C9 -171.5(12) . . . . ?
C1 C2 C3 O3 -167.5(14) . . . . ?
C1 C2 C3 C4 4.9(10) . . . . ?
C2 C1 C4 O4 -179.5(13) . . . . ?
C2 C1 C4 C3 4.8(10) . . . . ?
C2 C3 C4 O4 179.8(14) . . . . ?
C2 C3 C4 C1 -4.9(10) . . . . ?
C4 C1 C2 O2 179.3(15) . . . . ?
C4 C1 C2 C3 -4.8(10) . . . . ?
C5 C6 C7 O7 -169.6(11) . . . . ?
C5 C6 C7 C8 5.9(7) . . . . ?
C6 C5 C8 O8 -173.8(13) . . . . ?
C6 C5 C8 C7 5.9(7) . . . . ?
C6 C7 C8 O8 173.9(12) . . . . ?
C6 C7 C8 C5 -5.8(7) . . . . ?
C8 C5 C6 O6 171.7(13) . . . . ?
C8 C5 C6 C7 -5.9(7) . . . . ?
C9 C10 C11 O11 171.1(13) . . . . ?
C9 C10 C11 C12 -4.4(9) . . . . ?
C10 C9 C12 O12 179.3(14) . . . . ?
C10 C9 C12 C11 -4.4(9) . . . . ?
C10 C11 C12 O12 -179.4(14) . . . . ?
C10 C11 C12 C9 4.4(9) . . . . ?
C12 C9 C10 O10 -177.9(12) . . . . ?
C12 C9 C10 C11 4.4(9) . . . . ?

loop_
_twin_individual_id
_twin_individual_mass_fraction_refined
1 0.59(3)
2 0.41(3)

loop_
_exptl_oxdiff_crystal_face_indexfrac_h
_exptl_oxdiff_crystal_face_indexfrac_k
_exptl_oxdiff_crystal_face_indexfrac_l
_exptl_oxdiff_crystal_face_x
_exptl_oxdiff_crystal_face_y
_exptl_oxdiff_crystal_face_z
-7.4307 9.8605 -2.7581 -0.0022 0.0099 0.9999
8.1103 -9.5144 -4.4385 -0.1131 -0.4912 -0.8637
-6.3895 10.4730 -1.1213 -0.0645 0.1436 0.9875
5.0991 -10.8739 -0.8759 0.1287 -0.2984 -0.9457
2.0112 11.3342 -0.6255 -0.5333 0.2494 0.8083
2.2789 -11.2048 1.7349 0.3134 -0.1443 -0.9386
-15.1611 4.4996 3.6772 0.6631 0.2726 0.6971
13.4604 3.7482 -8.1203 -0.9220 -0.3839 0.0513
13.8539 -6.4236 -1.9103 -0.5064 -0.2068 -0.8371
7.9609 -9.6801 2.6579 -0.0333 -0.0091 -0.9994
-12.8518 -4.4145 8.2772 0.9162 0.3818 -0.1213
6.6017 -10.4405 -1.9106 0.0240 -0.3496 -0.9366
14.5003 4.4248 3.3271 -0.8956 0.4248 -0.1324
0.9258 11.3892 -0.8026 -0.4800 0.2321 0.8460
-16.6477 0.5900 -0.3331 0.8495 -0.1082 0.5164
-6.5492 -10.3541 2.8295 0.7557 -0.1011 -0.6471
16.5187 -1.3509 0.5446 -0.8124 0.1031 -0.5738
5.1315 10.6832 -2.9358 -0.6944 0.0934 0.7135
6.5753 -10.4675 0.5646 0.0494 -0.1806 -0.9823
-2.3173 11.0316 3.2532 -0.2587 0.4821 0.8371
-3.3632 -11.1552 -0.8293 0.5842 -0.3529 -0.7309
